data_2223465
loop_
_publ_author_name
'Gowda, Ramakrishna'
'Alawandi, Ganesh N.'
'Kulkarni, Manohar V.'
'Gowda, K. V. Arjuna'

_publ_section_title
;
 4-Bromomethyl-7-methyl-6,8-dinitrocoumarin
;
_journal_coeditor_code LH2864
_journal_issue 10
_journal_name_full 'Acta Crystallographica Section E'
_journal_page_first o2446
_journal_paper_doi 10.1107/S160053680903596X
_journal_volume 65
_journal_year 2009
_chemical_formula_iupac 'C11 H7 Br N2 O6'
_chemical_formula_moiety 'C11 H7 Br N2 O6'
_chemical_formula_sum 'C11 H7 Br N2 O6'
_chemical_formula_weight 343.09
_chemical_name_systematic
;
4-Bromomethyl-7-methyl-6,8-dinitrocoumarin
;
_space_group_IT_number 61
_symmetry_cell_setting orthorhombic
_symmetry_space_group_name_Hall '-P 2ac 2ab'
_symmetry_space_group_name_H-M 'P b c a'
_cell_angle_alpha 90.00
_cell_angle_beta 90.00
_cell_angle_gamma 90.00
_cell_formula_units_Z 8
_cell_length_a 8.122(2)
_cell_length_b 11.091(4)
_cell_length_c 27.723(6)
_cell_measurement_reflns_used 25
_cell_measurement_temperature 294(2)
_cell_measurement_theta_max 15
_cell_measurement_theta_min 10
_cell_volume 2497.3(12)
_computing_cell_refinement 'CAD-4 Software (Enraf--Nonius, 1989)'
_computing_data_collection 'CAD-4 Software (Enraf--Nonius, 1989)'
_computing_data_reduction 'XCAD4 (Harms & Wocadlo, 1995)'
_computing_molecular_graphics 'ORTEP-3 for Windows (Farrugia, 1997)'
_computing_publication_material 'SHELXL97 (Sheldrick, 2008)'
_computing_structure_refinement 'SHELXL97 (Sheldrick, 2008)'
_computing_structure_solution 'SIR92 (Altomare <i>et al.</i>, 1994)'
_diffrn_ambient_temperature 294(2)
_diffrn_measured_fraction_theta_full 0.997
_diffrn_measured_fraction_theta_max 0.997
_diffrn_measurement_device_type 'Enraf--Nonius CAD-4 diffractometer'
_diffrn_measurement_method '\w-2\q scans'
_diffrn_radiation_monochromator graphite
_diffrn_radiation_source 'fine-focus sealed tube'
_diffrn_radiation_type MoK\a
_diffrn_radiation_wavelength 0.71069
_diffrn_reflns_av_R_equivalents 0.0000
_diffrn_reflns_av_sigmaI/netI 0.0652
_diffrn_reflns_limit_h_max 9
_diffrn_reflns_limit_h_min 0
_diffrn_reflns_limit_k_max 13
_diffrn_reflns_limit_k_min 0
_diffrn_reflns_limit_l_max 32
_diffrn_reflns_limit_l_min 0
_diffrn_reflns_number 2196
_diffrn_reflns_theta_full 24.99
_diffrn_reflns_theta_max 24.99
_diffrn_reflns_theta_min 2.91
_diffrn_standards_decay_% 0
_diffrn_standards_interval_time 60
_diffrn_standards_number 2
_exptl_absorpt_coefficient_mu 3.320
_exptl_absorpt_correction_T_max 0.72
_exptl_absorpt_correction_T_min 0.520
_exptl_absorpt_correction_type psi-scan
_exptl_absorpt_process_details '(North <i>et al.</i>,  1968)'
_exptl_crystal_colour colourless
_exptl_crystal_density_diffrn 1.825
_exptl_crystal_density_method 'not measured'
_exptl_crystal_description plate
_exptl_crystal_F_000 1360
_exptl_crystal_size_max 0.2
_exptl_crystal_size_mid 0.2
_exptl_crystal_size_min 0.1
_refine_diff_density_max 0.633
_refine_diff_density_min -0.818
_refine_ls_goodness_of_fit_all 1.05
_refine_ls_goodness_of_fit_ref 1.005
_refine_ls_hydrogen_treatment constr
_refine_ls_matrix_type full
_refine_ls_number_parameters 182
_refine_ls_number_reflns 2196
_refine_ls_number_restraints 0
_refine_ls_restrained_S_all 1.005
_refine_ls_restrained_S_obs 2188
_refine_ls_R_factor_all 0.054
_refine_ls_R_factor_gt 0.0596
_refine_ls_shift/su_max 0.001
_refine_ls_shift/su_mean 0.000
_refine_ls_structure_factor_coef Fsqd
_refine_ls_weighting_details 'calc w=1/[\s^2^(Fo^2^)+(0.0687P)^2^+11.8667P] where P=(Fo^2^+2Fc^2^)/3'
_refine_ls_weighting_scheme calc
_refine_ls_wR_factor_all 0.1013
_refine_ls_wR_factor_ref 0.1713
_reflns_number_gt 1148
_reflns_number_total 2196
_reflns_threshold_expression I>2\s(I)
_cod_data_source_file lh2864.cif
_cod_data_source_block I
_cod_database_code 2223465
_cod_database_fobs_code 2223465

loop_
_symmetry_equiv_pos_as_xyz
'x, y, z'
'-x+1/2, -y, z+1/2'
'x+1/2, -y+1/2, -z'
'-x, y+1/2, -z+1/2'
'-x, -y, -z'
'x-1/2, y, -z-1/2'
'-x-1/2, y-1/2, z'
'x, -y-1/2, z-1/2'

loop_
_atom_site_type_symbol
_atom_site_label
_atom_site_fract_x
_atom_site_fract_y
_atom_site_fract_z
_atom_site_U_iso_or_equiv
_atom_site_adp_type
_atom_site_calc_flag
_atom_site_refinement_flags
_atom_site_occupancy
_atom_site_disorder_assembly
_atom_site_disorder_group
C C1 0.7703(11) 0.2886(7) 0.6819(3) 0.047(2) Uani d . 1 . .
C C2 0.9438(10) 0.2873(7) 0.6922(3) 0.045(2) Uani d . 1 . .
H H3 0.9856 0.3447 0.7134 0.054 Uiso calc R 1 . .
C C3 1.0484(9) 0.2073(6) 0.6727(3) 0.0380(18) Uani d . 1 . .
C C4 1.0779(9) 0.0341(6) 0.6146(3) 0.0364(18) Uani d . 1 . .
H H5 1.1898 0.0281 0.6213 0.044 Uiso calc R 1 . .
C C5 1.0085(9) -0.0431(6) 0.5812(2) 0.0348(17) Uani d . 1 . .
C C6 0.8400(9) -0.0445(6) 0.5709(3) 0.0395(19) Uani d . 1 . .
C C7 0.7498(9) 0.0406(6) 0.5954(2) 0.0358(16) Uani d . 1 . .
C C8 0.9860(8) 0.1194(6) 0.6381(3) 0.0326(17) Uani d . 1 . .
C C9 0.8194(9) 0.1222(6) 0.6280(3) 0.0339(17) Uani d . 1 . .
C C10 1.2259(10) 0.2058(7) 0.6867(3) 0.049(2) Uani d . 1 . .
H H11A 1.2542 0.2804 0.7030 0.059 Uiso calc R 1 . .
H H11B 1.2942 0.1987 0.6581 0.059 Uiso calc R 1 . .
C C11 0.7574(12) -0.1318(7) 0.5373(3) 0.057(2) Uani d . 1 . .
H H12A 0.8385 -0.1842 0.5234 0.085 Uiso calc R 1 . .
H H12B 0.7020 -0.0882 0.5122 0.085 Uiso calc R 1 . .
H H12C 0.6787 -0.1790 0.5550 0.085 Uiso calc R 1 . .
N N1 1.1229(9) -0.1278(6) 0.5564(3) 0.0483(17) Uani d . 1 . .
N N2 0.5699(8) 0.0459(6) 0.5897(3) 0.0477(17) Uani d . 1 . .
O O1 0.7146(6) 0.2044(4) 0.64815(18) 0.0406(13) Uani d . 1 . .
O O2 0.6689(8) 0.3553(6) 0.6980(2) 0.0649(18) Uani d . 1 . .
O O3 1.2252(9) -0.1757(6) 0.5791(3) 0.085(2) Uani d . 1 . .
O O4 1.1032(9) -0.1384(6) 0.5134(3) 0.079(2) Uani d . 1 . .
O O5 0.5137(9) 0.0940(7) 0.5564(3) 0.099(3) Uani d . 1 . .
O O6 0.4882(8) 0.0020(9) 0.6212(3) 0.113(3) Uani d . 1 . .
Br Br 1.26518(11) 0.06847(7) 0.72976(3) 0.0597(4) Uani d . 1 . .

loop_
_atom_site_aniso_label
_atom_site_aniso_U_11
_atom_site_aniso_U_22
_atom_site_aniso_U_33
_atom_site_aniso_U_12
_atom_site_aniso_U_13
_atom_site_aniso_U_23
C1 0.061(6) 0.043(4) 0.037(4) 0.004(5) -0.002(5) -0.002(4)
C2 0.060(6) 0.036(4) 0.040(4) -0.001(4) -0.002(4) -0.006(4)
C3 0.040(4) 0.039(4) 0.034(4) -0.008(4) -0.002(3) 0.004(3)
C4 0.034(4) 0.038(4) 0.038(4) 0.000(3) -0.004(3) -0.001(3)
C5 0.039(4) 0.036(4) 0.029(4) 0.007(3) 0.003(3) -0.002(3)
C6 0.045(5) 0.040(4) 0.034(4) -0.003(4) -0.009(4) 0.001(3)
C7 0.030(4) 0.039(4) 0.039(4) -0.002(4) -0.002(4) 0.006(3)
C8 0.028(4) 0.034(4) 0.036(4) -0.004(3) 0.000(3) -0.003(3)
C9 0.033(4) 0.037(4) 0.032(4) 0.007(3) 0.004(3) 0.005(3)
C10 0.056(6) 0.048(4) 0.044(4) -0.013(4) -0.004(4) -0.001(4)
C11 0.072(6) 0.040(4) 0.058(5) -0.001(5) -0.024(5) -0.011(4)
N1 0.049(5) 0.049(4) 0.045(5) 0.001(4) 0.001(4) -0.001(4)
N2 0.037(4) 0.046(4) 0.058(5) 0.001(3) -0.012(4) 0.001(4)
O1 0.031(3) 0.049(3) 0.042(3) 0.010(2) -0.003(2) -0.002(3)
O2 0.071(4) 0.063(4) 0.061(4) 0.026(4) 0.003(3) -0.013(3)
O3 0.074(5) 0.092(5) 0.088(5) 0.039(4) -0.010(4) -0.023(4)
O4 0.102(6) 0.076(4) 0.059(5) 0.023(4) 0.012(4) -0.014(4)
O5 0.060(5) 0.130(7) 0.108(6) 0.004(4) -0.033(5) 0.048(5)
O6 0.038(4) 0.160(8) 0.141(8) -0.011(5) -0.002(5) 0.073(7)
Br 0.0621(6) 0.0560(5) 0.0611(6) 0.0056(5) -0.0181(5) -0.0042(4)

loop_
_atom_type_symbol
_atom_type_description
_atom_type_scat_dispersion_real
_atom_type_scat_dispersion_imag
_atom_type_scat_source
C C 0.0033 0.0016 'International Tables Vol C Tables 4.2.6.8 and 6.1.1.4'
H H 0.0000 0.0000 'International Tables Vol C Tables 4.2.6.8 and 6.1.1.4'
N N 0.0061 0.0033 'International Tables Vol C Tables 4.2.6.8 and 6.1.1.4'
O O 0.0106 0.0060 'International Tables Vol C Tables 4.2.6.8 and 6.1.1.4'
Br Br -0.2901 2.4595 'International Tables Vol C Tables 4.2.6.8 and 6.1.1.4'

loop_
_geom_angle_atom_site_label_1
_geom_angle_atom_site_label_2
_geom_angle_atom_site_label_3
_geom_angle_site_symmetry_1
_geom_angle_site_symmetry_3
_geom_angle
_geom_angle_publ_flag
O2 C1 O1 . . 116.2(8) ?
O2 C1 C2 . . 127.4(8) ?
O1 C1 C2 . . 116.3(7) ?
C3 C2 C1 . . 123.1(7) ?
C3 C2 H3 . . 118.4 ?
C1 C2 H3 . . 118.4 ?
C2 C3 C8 . . 119.2(7) ?
C2 C3 C10 . . 120.9(7) ?
C8 C3 C10 . . 120.0(7) ?
C8 C4 C5 . . 121.6(7) ?
C8 C4 H5 . . 119.2 ?
C5 C4 H5 . . 119.2 ?
C4 C5 C6 . . 122.9(7) ?
C4 C5 N1 . . 116.5(7) ?
C6 C5 N1 . . 120.7(7) ?
C7 C6 C5 . . 114.4(7) ?
C7 C6 C11 . . 120.8(7) ?
C5 C6 C11 . . 124.8(7) ?
C6 C7 C9 . . 123.3(7) ?
C6 C7 N2 . . 120.2(7) ?
C9 C7 N2 . . 116.5(6) ?
C4 C8 C9 . . 116.9(7) ?
C4 C8 C3 . . 125.8(7) ?
C9 C8 C3 . . 117.3(7) ?
O1 C9 C8 . . 122.8(7) ?
O1 C9 C7 . . 116.4(6) ?
C8 C9 C7 . . 120.9(7) ?
C3 C10 Br . . 108.9(5) ?
C3 C10 H11A . . 109.9 ?
Br C10 H11A . . 109.9 ?
C3 C10 H11B . . 109.9 ?
Br C10 H11B . . 109.9 ?
H11A C10 H11B . . 108.3 ?
C6 C11 H12A . . 109.5 ?
C6 C11 H12B . . 109.5 ?
H12A C11 H12B . . 109.5 ?
C6 C11 H12C . . 109.5 ?
H12A C11 H12C . . 109.5 ?
H12B C11 H12C . . 109.5 ?
O3 N1 O4 . . 125.5(8) ?
O3 N1 C5 . . 118.9(7) ?
O4 N1 C5 . . 115.6(7) ?
O5 N2 O6 . . 123.2(8) ?
O5 N2 C7 . . 119.7(8) ?
O6 N2 C7 . . 117.0(7) ?
C9 O1 C1 . . 121.2(6) ?

loop_
_geom_bond_atom_site_label_1
_geom_bond_atom_site_label_2
_geom_bond_site_symmetry_2
_geom_bond_distance
_geom_bond_publ_flag
C1 O2 . 1.194(9) ?
C1 O1 . 1.398(9) ?
C1 C2 . 1.438(11) ?
C2 C3 . 1.342(10) ?
C2 H3 . 0.9300 ?
C3 C8 . 1.458(10) ?
C3 C10 . 1.494(11) ?
C4 C8 . 1.370(10) ?
C4 C5 . 1.383(9) ?
C4 H5 . 0.9300 ?
C5 C6 . 1.398(10) ?
C5 N1 . 1.488(10) ?
C6 C7 . 1.375(10) ?
C6 C11 . 1.501(10) ?
C7 C9 . 1.397(10) ?
C7 N2 . 1.471(10) ?
C8 C9 . 1.382(9) ?
C9 O1 . 1.368(8) ?
C10 H11A . 0.9700 ?
C10 H11B . 0.9700 ?
C11 H12A . 0.9600 ?
C11 H12B . 0.9600 ?
C11 H12C . 0.9600 ?
N1 O3 . 1.169(9) ?
N1 O4 . 1.210(9) ?
N2 O5 . 1.160(8) ?
N2 O6 . 1.201(9) ?

loop_
_geom_torsion_atom_site_label_1
_geom_torsion_atom_site_label_2
_geom_torsion_atom_site_label_3
_geom_torsion_atom_site_label_4
_geom_torsion_site_symmetry_1
_geom_torsion_site_symmetry_2
_geom_torsion_site_symmetry_3
_geom_torsion_site_symmetry_4
_geom_torsion
_geom_torsion_publ_flag
O2 C1 C2 C3 . . . . 179.1(8) ?
O1 C1 C2 C3 . . . . -2.9(11) ?
C1 C2 C3 C8 . . . . 2.1(11) ?
C1 C2 C3 C10 . . . . -176.6(7) ?
C8 C4 C5 C6 . . . . -3.6(11) ?
C8 C4 C5 N1 . . . . 177.2(7) ?
C4 C5 C6 C7 . . . . 2.5(11) ?
N1 C5 C6 C7 . . . . -178.4(6) ?
C4 C5 C6 C11 . . . . -175.8(7) ?
N1 C5 C6 C11 . . . . 3.3(11) ?
C5 C6 C7 C9 . . . . 0.0(10) ?
C11 C6 C7 C9 . . . . 178.4(7) ?
C5 C6 C7 N2 . . . . -177.3(6) ?
C11 C6 C7 N2 . . . . 1.0(11) ?
C5 C4 C8 C9 . . . . 2.0(11) ?
C5 C4 C8 C3 . . . . -177.9(7) ?
C2 C3 C8 C4 . . . . 178.7(7) ?
C10 C3 C8 C4 . . . . -2.6(11) ?
C2 C3 C8 C9 . . . . -1.2(10) ?
C10 C3 C8 C9 . . . . 177.5(7) ?
C4 C8 C9 O1 . . . . -178.6(6) ?
C3 C8 C9 O1 . . . . 1.3(10) ?
C4 C8 C9 C7 . . . . 0.4(11) ?
C3 C8 C9 C7 . . . . -179.7(6) ?
C6 C7 C9 O1 . . . . 177.6(6) ?
N2 C7 C9 O1 . . . . -4.9(9) ?
C6 C7 C9 C8 . . . . -1.5(11) ?
N2 C7 C9 C8 . . . . 176.0(7) ?
C2 C3 C10 Br . . . . 104.6(7) ?
C8 C3 C10 Br . . . . -74.1(7) ?
C4 C5 N1 O3 . . . . 41.9(11) ?
C6 C5 N1 O3 . . . . -137.3(8) ?
C4 C5 N1 O4 . . . . -136.2(8) ?
C6 C5 N1 O4 . . . . 44.6(10) ?
C6 C7 N2 O5 . . . . -81.1(10) ?
C9 C7 N2 O5 . . . . 101.4(9) ?
C6 C7 N2 O6 . . . . 101.1(10) ?
C9 C7 N2 O6 . . . . -76.4(10) ?
C8 C9 O1 C1 . . . . -2.2(10) ?
C7 C9 O1 C1 . . . . 178.7(6) ?
O2 C1 O1 C9 . . . . -178.9(7) ?
C2 C1 O1 C9 . . . . 2.9(10) ?

loop_
_cod_related_entry_id
_cod_related_entry_database
_cod_related_entry_code
1 ChemSpider 24743274
